data_7236678
loop_
_publ_author_name
'Tang, Yongxing'
'He, Chunlin'
'Imler, Gregory H.'
'Parrish, Damon A.'
'Shreeve, Jean'ne M.'

_publ_section_title
;
 Energetic derivatives of
 4,4&#x2032;,5,5&#x2032;-tetranitro-2H,2&#x2032;H-3,3&#x2032;-bipyrazole
 (TNBP): synthesis, characterization and promising properties
;
_journal_issue 12
_journal_name_full 'Journal of Materials Chemistry A'
_journal_page_first 5136
_journal_paper_doi 10.1039/C7TA11172J
_journal_volume 6
_journal_year 2018
_chemical_formula_moiety 'C6 H N8 O8, K, H2 O'
_chemical_formula_sum 'C6 H3 K N8 O9'
_chemical_formula_weight 370.26
_space_group_crystal_system triclinic
_space_group_IT_number 2
_space_group_name_Hall '-P 1'
_space_group_name_H-M_alt 'P -1'
_atom_sites_solution_hydrogens mixed
_audit_creation_method SHELXL-2014/7
_audit_update_record
;
2017-12-16 deposited with the CCDC.
2018-03-01 downloaded from the CCDC.
;
_cell_angle_alpha 105.6180(10)
_cell_angle_beta 94.5290(10)
_cell_angle_gamma 108.8990(10)
_cell_formula_units_Z 2
_cell_length_a 7.3543(3)
_cell_length_b 9.0468(3)
_cell_length_c 10.7236(4)
_cell_measurement_reflns_used 3692
_cell_measurement_temperature 293(2)
_cell_measurement_theta_max 29.461
_cell_measurement_theta_min 2.676
_cell_volume 639.19(4)
_computing_cell_refinement 'Bruker APEX3 v2015.5-2 (Bruker, 2015)'
_computing_data_collection 'Bruker APEX3 v2015.5-2 (Bruker, 2015)'
_computing_data_reduction
;
Bruker SAINT v8.34A (Bruker, 2013), Bruker XPREP v2014/2 (Bruker, 2014)
;
_computing_molecular_graphics 'Bruker SHELXTL v2014/7 (Bruker, 2014)'
_computing_publication_material 'Bruker SHELXTL v2014/7 (Bruker, 2014)'
_computing_structure_refinement 'SHELXL-2014/7 (Sheldrick, 2014)'
_computing_structure_solution 'Bruker SHELXTL v2014/7 (Bruker, 2014)'
_diffrn_ambient_temperature 293(2)
_diffrn_measured_fraction_theta_full 0.990
_diffrn_measured_fraction_theta_max 0.941
_diffrn_measurement_device_type 'Bruker SMART APEX II CCD'
_diffrn_measurement_method '\w scans'
_diffrn_radiation_monochromator graphite
_diffrn_radiation_source 'fine focus sealed tube'
_diffrn_radiation_type MoK\a
_diffrn_radiation_wavelength 0.71073
_diffrn_reflns_av_R_equivalents 0.0183
_diffrn_reflns_av_unetI/netI 0.0242
_diffrn_reflns_Laue_measured_fraction_full 0.990
_diffrn_reflns_Laue_measured_fraction_max 0.941
_diffrn_reflns_limit_h_max 9
_diffrn_reflns_limit_h_min -10
_diffrn_reflns_limit_k_max 12
_diffrn_reflns_limit_k_min -12
_diffrn_reflns_limit_l_max 15
_diffrn_reflns_limit_l_min -14
_diffrn_reflns_number 9186
_diffrn_reflns_point_group_measured_fraction_full 0.990
_diffrn_reflns_point_group_measured_fraction_max 0.941
_diffrn_reflns_theta_full 25.242
_diffrn_reflns_theta_max 30.000
_diffrn_reflns_theta_min 3.273
_exptl_absorpt_coefficient_mu 0.491
_exptl_absorpt_correction_T_max 0.7460
_exptl_absorpt_correction_T_min 0.6963
_exptl_absorpt_correction_type multi-scan
_exptl_absorpt_process_details 'SADABS v2014/5 (Bruker, 2008)'
_exptl_crystal_colour 'clear yellow'
_exptl_crystal_density_diffrn 1.924
_exptl_crystal_description plate
_exptl_crystal_F_000 372
_exptl_crystal_size_max 0.231
_exptl_crystal_size_mid 0.198
_exptl_crystal_size_min 0.080
_refine_diff_density_max 0.307
_refine_diff_density_min -0.270
_refine_diff_density_rms 0.048
_refine_ls_extinction_method none
_refine_ls_goodness_of_fit_ref 1.044
_refine_ls_hydrogen_treatment mixed
_refine_ls_matrix_type full
_refine_ls_number_parameters 223
_refine_ls_number_reflns 3519
_refine_ls_number_restraints 3
_refine_ls_restrained_S_all 1.043
_refine_ls_R_factor_all 0.0454
_refine_ls_R_factor_gt 0.0338
_refine_ls_shift/su_max 0.004
_refine_ls_shift/su_mean 0.000
_refine_ls_structure_factor_coef Fsqd
_refine_ls_weighting_details 'w=1/[\s^2^(Fo^2^)+(0.0376P)^2^+0.2010P] where P=(Fo^2^+2Fc^2^)/3'
_refine_ls_weighting_scheme calc
_refine_ls_wR_factor_gt 0.0814
_refine_ls_wR_factor_ref 0.0885
_reflns_Friedel_coverage 0.000
_reflns_number_gt 2813
_reflns_number_total 3519
_reflns_threshold_expression 'I > 2\s(I)'
_cod_data_source_file c7ta11172j2.cif
_cod_data_source_block shrv587
_cod_original_cell_volume 639.18(4)
_cod_database_code 7236678
_shelx_shelxl_version_number 2014/7
_shelx_space_group_comment
;
The symmetry employed for this shelxl refinement is uniquely defined
by the following loop, which should always be used as a source of
symmetry information in preference to the above space-group names.
They are only intended as comments.
;
_shelx_estimated_absorpt_t_min 0.895
_shelx_estimated_absorpt_t_max 0.962

loop_
_space_group_symop_operation_xyz
'x, y, z'
'-x, -y, -z'

loop_
_atom_site_label
_atom_site_type_symbol
_atom_site_fract_x
_atom_site_fract_y
_atom_site_fract_z
_atom_site_U_iso_or_equiv
_atom_site_adp_type
_atom_site_occupancy
_atom_site_site_symmetry_order
_atom_site_calc_flag
_atom_site_refinement_flags_posn
_atom_site_refinement_flags_adp
O1 O 1.28484(18) 0.46988(17) 1.00694(12) 0.0510(3) Uani 1 1 d . .
O2 O 1.09962(19) 0.21441(17) 0.94304(14) 0.0522(3) Uani 1 1 d . .
N3 N 1.14650(18) 0.35311(18) 0.93453(12) 0.0333(3) Uani 1 1 d . .
C4 C 1.03837(19) 0.38023(18) 0.82992(13) 0.0269(3) Uani 1 1 d . .
C5 C 0.85099(18) 0.28617(17) 0.75663(13) 0.0246(3) Uani 1 1 d . .
N6 N 0.70759(17) 0.14718(16) 0.77331(13) 0.0319(3) Uani 1 1 d . .
O7 O 0.70569(18) 0.13289(18) 0.88353(12) 0.0504(3) Uani 1 1 d . .
O8 O 0.58892(18) 0.04784(14) 0.67477(12) 0.0457(3) Uani 1 1 d . .
C9 C 0.83306(18) 0.36368(17) 0.66262(13) 0.0242(3) Uani 1 1 d . .
N10 N 1.00111(16) 0.49217(15) 0.68053(12) 0.0308(3) Uani 1 1 d . .
N11 N 1.12752(17) 0.50121(16) 0.78393(12) 0.0326(3) Uani 1 1 d . .
C12 C 0.67018(18) 0.33245(16) 0.56041(13) 0.0238(3) Uani 1 1 d . .
C13 C 0.46839(18) 0.27825(17) 0.55118(13) 0.0252(3) Uani 1 1 d . .
N14 N 0.36205(17) 0.23103(17) 0.64965(12) 0.0344(3) Uani 1 1 d . .
O15 O 0.43697(17) 0.30964(18) 0.76512(11) 0.0497(3) Uani 1 1 d . .
O16 O 0.20710(18) 0.11587(19) 0.61379(14) 0.0587(4) Uani 1 1 d . .
C17 C 0.39595(18) 0.27686(16) 0.42639(13) 0.0260(3) Uani 1 1 d . .
N18 N 0.19560(17) 0.23203(16) 0.36251(13) 0.0332(3) Uani 1 1 d . .
O19 O 0.07454(16) 0.24169(16) 0.43199(13) 0.0459(3) Uani 1 1 d . .
O20 O 0.16234(18) 0.1891(2) 0.24205(12) 0.0574(4) Uani 1 1 d . .
N21 N 0.53627(16) 0.32711(15) 0.36153(11) 0.0288(2) Uani 1 1 d . .
N22 N 0.70079(16) 0.35880(15) 0.44406(11) 0.0276(2) Uani 1 1 d . .
H22 H 0.8153 0.3927 0.4248 0.033 Uiso 1 1 calc R U
K23 K 0.48564(5) 0.23708(5) 1.07756(3) 0.04334(11) Uani 1 1 d . .
O24 O 0.72158(18) 0.06610(18) 1.13913(14) 0.0522(3) Uani 1 1 d D .
H24A H 0.8370(17) 0.108(3) 1.138(2) 0.078 Uiso 1 1 d D U
H24B H 0.721(3) 0.039(3) 1.2061(17) 0.078 Uiso 1 1 d D U

loop_
_atom_site_aniso_label
_atom_site_aniso_U_11
_atom_site_aniso_U_22
_atom_site_aniso_U_33
_atom_site_aniso_U_23
_atom_site_aniso_U_13
_atom_site_aniso_U_12
O1 0.0458(7) 0.0604(8) 0.0369(6) 0.0072(6) -0.0128(5) 0.0174(6)
O2 0.0493(7) 0.0598(8) 0.0607(8) 0.0383(7) 0.0030(6) 0.0222(6)
N3 0.0307(6) 0.0486(8) 0.0270(6) 0.0147(6) 0.0057(5) 0.0203(6)
C4 0.0247(6) 0.0352(7) 0.0243(6) 0.0117(5) 0.0039(5) 0.0135(5)
C5 0.0238(6) 0.0279(7) 0.0244(6) 0.0108(5) 0.0064(5) 0.0097(5)
N6 0.0291(6) 0.0344(7) 0.0369(7) 0.0178(5) 0.0082(5) 0.0117(5)
O7 0.0440(6) 0.0708(9) 0.0451(7) 0.0387(7) 0.0149(5) 0.0132(6)
O8 0.0482(7) 0.0283(6) 0.0488(7) 0.0119(5) -0.0028(5) 0.0013(5)
C9 0.0212(6) 0.0269(6) 0.0252(6) 0.0098(5) 0.0041(5) 0.0081(5)
N10 0.0228(5) 0.0350(7) 0.0340(6) 0.0167(5) 0.0004(5) 0.0060(5)
N11 0.0240(5) 0.0379(7) 0.0342(6) 0.0153(5) -0.0010(5) 0.0071(5)
C12 0.0230(6) 0.0230(6) 0.0254(6) 0.0087(5) 0.0033(5) 0.0075(5)
C13 0.0216(6) 0.0263(7) 0.0265(6) 0.0080(5) 0.0041(5) 0.0074(5)
N14 0.0247(6) 0.0475(8) 0.0327(6) 0.0152(6) 0.0086(5) 0.0124(5)
O15 0.0400(6) 0.0791(10) 0.0282(6) 0.0101(6) 0.0107(5) 0.0233(6)
O16 0.0343(6) 0.0724(10) 0.0561(8) 0.0317(7) 0.0070(6) -0.0074(6)
C17 0.0215(6) 0.0253(6) 0.0285(6) 0.0062(5) 0.0004(5) 0.0075(5)
N18 0.0244(6) 0.0344(7) 0.0374(7) 0.0090(5) -0.0010(5) 0.0097(5)
O19 0.0272(5) 0.0595(8) 0.0555(7) 0.0214(6) 0.0108(5) 0.0179(5)
O20 0.0363(6) 0.0887(11) 0.0360(6) 0.0067(7) -0.0081(5) 0.0219(7)
N21 0.0241(5) 0.0332(6) 0.0284(6) 0.0130(5) -0.0001(4) 0.0077(5)
N22 0.0200(5) 0.0344(6) 0.0287(6) 0.0149(5) 0.0024(4) 0.0064(4)
K23 0.03595(18) 0.0579(2) 0.03419(18) 0.00913(16) -0.00038(13) 0.02012(16)
O24 0.0365(6) 0.0593(9) 0.0598(8) 0.0262(7) -0.0010(6) 0.0119(6)

loop_
_atom_type_symbol
_atom_type_description
_atom_type_scat_dispersion_real
_atom_type_scat_dispersion_imag
_atom_type_scat_source
C C 0.0033 0.0016 'International Tables Vol C Tables 4.2.6.8 and 6.1.1.4'
H H 0.0000 0.0000 'International Tables Vol C Tables 4.2.6.8 and 6.1.1.4'
N N 0.0061 0.0033 'International Tables Vol C Tables 4.2.6.8 and 6.1.1.4'
O O 0.0106 0.0060 'International Tables Vol C Tables 4.2.6.8 and 6.1.1.4'
K K 0.2009 0.2494 'International Tables Vol C Tables 4.2.6.8 and 6.1.1.4'

loop_
_geom_angle_atom_site_label_1
_geom_angle_atom_site_label_2
_geom_angle_atom_site_label_3
_geom_angle
O2 N3 O1 123.58(13)
O2 N3 C4 118.55(13)
O1 N3 C4 117.82(13)
N11 C4 C5 111.36(12)
N11 C4 N3 118.83(12)
C5 C4 N3 129.50(13)
C9 C5 C4 103.46(11)
C9 C5 N6 127.08(12)
C4 C5 N6 129.44(12)
O7 N6 O8 123.44(13)
O7 N6 C5 119.04(13)
O8 N6 C5 117.51(12)
N10 C9 C5 108.79(11)
N10 C9 C12 119.59(11)
C5 C9 C12 131.57(12)
C9 N10 N11 109.12(11)
C4 N11 N10 107.25(11)
N22 C12 C13 104.77(11)
N22 C12 C9 121.14(11)
C13 C12 C9 134.08(12)
C12 C13 C17 104.96(11)
C12 C13 N14 126.25(12)
C17 C13 N14 128.77(12)
O16 N14 O15 124.60(13)
O16 N14 C13 118.42(13)
O15 N14 C13 116.96(12)
N21 C17 C13 112.35(11)
N21 C17 N18 117.84(12)
C13 C17 N18 129.81(12)
O19 N18 O20 124.96(13)
O19 N18 C17 117.95(12)
O20 N18 C17 117.08(12)
C17 N21 N22 104.05(11)
N21 N22 C12 113.87(11)
N21 N22 H22 123.1
C12 N22 H22 123.1
H24A O24 H24B 103.4(18)

loop_
_geom_bond_atom_site_label_1
_geom_bond_atom_site_label_2
_geom_bond_distance
O1 N3 1.2212(18)
O2 N3 1.2198(18)
N3 C4 1.4439(17)
C4 N11 1.3220(18)
C4 C5 1.3964(18)
C5 C9 1.3947(18)
C5 N6 1.4203(17)
N6 O7 1.2238(16)
N6 O8 1.2332(17)
C9 N10 1.3517(17)
C9 C12 1.4569(17)
N10 N11 1.3563(16)
C12 N22 1.3543(17)
C12 C13 1.3899(17)
C13 C17 1.3960(18)
C13 N14 1.4374(17)
N14 O16 1.2157(17)
N14 O15 1.2275(17)
C17 N21 1.3173(18)
C17 N18 1.4521(17)
N18 O19 1.2148(17)
N18 O20 1.2238(17)
N21 N22 1.3413(15)
N22 H22 0.8600
O24 H24A 0.811(10)
O24 H24B 0.818(9)

loop_
_geom_hbond_atom_site_label_D
_geom_hbond_atom_site_label_H
_geom_hbond_atom_site_label_A
_geom_hbond_distance_DH
_geom_hbond_distance_HA
_geom_hbond_distance_DA
_geom_hbond_angle_DHA
_geom_hbond_site_symmetry_A
N22 H22 N10 0.86 2.04 2.8154(16) 150.2 2_766
N22 H22 N11 0.86 2.67 3.2085(17) 121.5 2_766
O24 H24A O20 0.811(10) 2.345(15) 3.0661(17) 149(2) 1_656

loop_
_geom_torsion_atom_site_label_1
_geom_torsion_atom_site_label_2
_geom_torsion_atom_site_label_3
_geom_torsion_atom_site_label_4
_geom_torsion
O2 N3 C4 N11 -151.99(14)
O1 N3 C4 N11 25.44(19)
O2 N3 C4 C5 21.0(2)
O1 N3 C4 C5 -161.55(15)
N11 C4 C5 C9 -1.07(16)
N3 C4 C5 C9 -174.49(13)
N11 C4 C5 N6 -179.54(14)
N3 C4 C5 N6 7.0(2)
C9 C5 N6 O7 -149.93(15)
C4 C5 N6 O7 28.2(2)
C9 C5 N6 O8 29.0(2)
C4 C5 N6 O8 -152.84(15)
C4 C5 C9 N10 0.84(15)
N6 C5 C9 N10 179.36(13)
C4 C5 C9 C12 -176.46(14)
N6 C5 C9 C12 2.1(2)
C5 C9 N10 N11 -0.36(16)
C12 C9 N10 N11 177.31(12)
C5 C4 N11 N10 0.88(17)
N3 C4 N11 N10 175.09(12)
C9 N10 N11 C4 -0.32(16)
N10 C9 C12 N22 36.19(19)
C5 C9 C12 N22 -146.75(15)
N10 C9 C12 C13 -142.74(16)
C5 C9 C12 C13 34.3(3)
N22 C12 C13 C17 0.23(15)
C9 C12 C13 C17 179.28(14)
N22 C12 C13 N14 178.86(13)
C9 C12 C13 N14 -2.1(3)
C12 C13 N14 O16 -142.46(16)
C17 C13 N14 O16 35.9(2)
C12 C13 N14 O15 36.5(2)
C17 C13 N14 O15 -145.15(15)
C12 C13 C17 N21 -0.78(16)
N14 C13 C17 N21 -179.36(14)
C12 C13 C17 N18 -179.64(14)
N14 C13 C17 N18 1.8(2)
N21 C17 N18 O19 -154.66(14)
C13 C17 N18 O19 24.2(2)
N21 C17 N18 O20 24.5(2)
C13 C17 N18 O20 -156.70(16)
C13 C17 N21 N22 0.97(16)
N18 C17 N21 N22 179.98(12)
C17 N21 N22 C12 -0.83(16)
C13 C12 N22 N21 0.37(16)
C9 C12 N22 N21 -178.83(12)
